data_7008511
loop_
_publ_author_name
'Siemeling, Ulrich'
'Bausch, Kirstin'
'Fink, Heinrich'
'Bruhn, Clemens'
'Baldus, Marc'
'Angerstein, Brigitta'
'Plessow, Regina'
'Brockhinke, Andreas'

_publ_section_title
;
 Platinum(II) 1,10-phenanthroline complexes of acetylides containing
 redox-active groups.
;
_journal_issue 14
_journal_name_full 'Dalton transactions (Cambridge, England : 2003)'
_journal_page_first 2365
_journal_page_last 2374
_journal_paper_doi 10.1039/b503794h
_journal_year 2005
_chemical_formula_moiety 'C54 H46 N2 Pt, C H Cl3'
_chemical_formula_sum 'C55 H47 Cl3 N2 Pt'
_chemical_formula_weight 1037.39
_chemical_name_systematic
;
?
;
_space_group_IT_number 14
_symmetry_cell_setting monoclinic
_symmetry_Int_Tables_number 14
_symmetry_space_group_name_Hall '-P 2yn'
_symmetry_space_group_name_H-M 'P 1 21/n 1'
_atom_sites_solution_hydrogens geom
_atom_sites_solution_primary direct
_atom_sites_solution_secondary difmap
_audit_creation_method SHELXL-97
_cell_angle_alpha 90.00
_cell_angle_beta 94.043(5)
_cell_angle_gamma 90.00
_cell_formula_units_Z 4
_cell_length_a 9.6713(5)
_cell_length_b 25.3948(13)
_cell_length_c 18.9224(12)
_cell_measurement_reflns_used 46548
_cell_measurement_temperature 105
_cell_measurement_theta_max 24.83
_cell_measurement_theta_min 1.36
_cell_volume 4635.8(4)
_computing_structure_refinement 'SHELXL-97 (Sheldrick, 1997)'
_computing_structure_solution 'SHELXS-97 (Sheldrick, 1990)'
_diffrn_ambient_temperature 105(2)
_diffrn_detector 'image plate (34 cm diameter)'
_diffrn_detector_area_resol_mean 6.67
_diffrn_detector_type STOE
_diffrn_measured_fraction_theta_full 0.982
_diffrn_measured_fraction_theta_max 0.984
_diffrn_measurement_details ' 480 frames, detector distance = 140 mm'
_diffrn_measurement_device '2-circle goniometer'
_diffrn_measurement_device_type 'STOE IPDS 2'
_diffrn_measurement_method 'rotation method'
_diffrn_radiation_collimation '0.5 mm diameter, multiple pinhole'
_diffrn_radiation_monochromator 'plane graphite'
_diffrn_radiation_polarisn_norm 0
_diffrn_radiation_type 'Mo K\a'
_diffrn_radiation_wavelength 0.71073
_diffrn_reflns_av_R_equivalents 0.0908
_diffrn_reflns_av_sigmaI/netI 0.0694
_diffrn_reflns_limit_h_max 11
_diffrn_reflns_limit_h_min -10
_diffrn_reflns_limit_k_max 29
_diffrn_reflns_limit_k_min -29
_diffrn_reflns_limit_l_max 22
_diffrn_reflns_limit_l_min -22
_diffrn_reflns_number 29016
_diffrn_reflns_theta_full 24.82
_diffrn_reflns_theta_max 24.82
_diffrn_reflns_theta_min 1.34
_diffrn_source 'sealed X-ray tube, 12 x 0.4 mm long-fine focus'
_diffrn_source_current 30
_diffrn_source_power 1.50
_diffrn_source_voltage 50
_exptl_absorpt_coefficient_mu 3.239
_exptl_absorpt_correction_T_max 0.7355
_exptl_absorpt_correction_T_min 0.5499
_exptl_absorpt_correction_type integration
_exptl_absorpt_process_details 'X-red (Stoe, 2004)'
_exptl_crystal_colour orange
_exptl_crystal_density_diffrn 1.486
_exptl_crystal_density_method 'not measured'
_exptl_crystal_description plate
_exptl_crystal_F_000 2080
_exptl_crystal_size_max 0.448
_exptl_crystal_size_mid 0.428
_exptl_crystal_size_min 0.107
_refine_diff_density_max 4.361
_refine_diff_density_min -2.001
_refine_diff_density_rms 0.149
_refine_ls_extinction_method none
_refine_ls_goodness_of_fit_ref 1.044
_refine_ls_hydrogen_treatment constr
_refine_ls_matrix_type full
_refine_ls_number_parameters 552
_refine_ls_number_reflns 7886
_refine_ls_number_restraints 0
_refine_ls_restrained_S_all 1.044
_refine_ls_R_factor_all 0.0786
_refine_ls_R_factor_gt 0.0570
_refine_ls_shift/su_max 0.000
_refine_ls_shift/su_mean 0.000
_refine_ls_structure_factor_coef Fsqd
_refine_ls_weighting_details 'calc w=1/[\s^2^(Fo^2^)+(0.0911P)^2^+0.0000P] where P=(Fo^2^+2Fc^2^)/3'
_refine_ls_weighting_scheme calc
_refine_ls_wR_factor_gt 0.1374
_refine_ls_wR_factor_ref 0.1479
_reflns_number_gt 5765
_reflns_number_total 7886
_reflns_threshold_expression >2sigma(I)
_cod_data_source_file b503794h.txt
_cod_data_source_block kb31
_cod_original_sg_symbol_H-M 'P 21/n'
_cod_database_code 7008511

loop_
_symmetry_equiv_pos_as_xyz
'x, y, z'
'-x+1/2, y+1/2, -z+1/2'
'-x, -y, -z'
'x-1/2, -y-1/2, z-1/2'

loop_
_atom_site_label
_atom_site_type_symbol
_atom_site_fract_x
_atom_site_fract_y
_atom_site_fract_z
_atom_site_U_iso_or_equiv
_atom_site_adp_type
_atom_site_occupancy
_atom_site_symmetry_multiplicity
_atom_site_calc_flag
_atom_site_refinement_flags
_atom_site_disorder_assembly
_atom_site_disorder_group
C55 C 0.1469(10) 0.2172(4) 0.4007(4) 0.049(2) Uani 1 1 d . . .
H55 H 0.0947 0.1833 0.3960 0.059 Uiso 1 1 calc R . .
Cl1 Cl 0.0623(3) 0.25937(10) 0.45776(16) 0.0706(8) Uani 1 1 d . . .
Cl2 Cl 0.1511(3) 0.24640(10) 0.31629(14) 0.0700(8) Uani 1 1 d . . .
Cl3 Cl 0.3166(3) 0.20439(11) 0.43619(18) 0.0779(8) Uani 1 1 d . . .
Pt1 Pt 0.12455(3) 0.058034(10) 0.414865(15) 0.03453(13) Uani 1 1 d . . .
N1 N 0.1990(7) 0.0181(2) 0.5048(3) 0.0385(16) Uani 1 1 d . . .
N2 N 0.2623(7) 0.0073(2) 0.3716(3) 0.0328(14) Uani 1 1 d . . .
C1 C 0.1643(9) 0.0252(3) 0.5708(4) 0.0401(19) Uani 1 1 d . . .
H1 H 0.0946 0.0504 0.5791 0.048 Uiso 1 1 calc R . .
C2 C 0.2252(9) -0.0025(3) 0.6286(4) 0.0365(18) Uani 1 1 d . . .
C3 C 0.3247(9) -0.0404(3) 0.6160(4) 0.0386(19) Uani 1 1 d . . .
C4 C 0.3644(9) -0.0488(3) 0.5460(4) 0.0354(18) Uani 1 1 d . . .
C5 C 0.4674(9) -0.0851(3) 0.5272(4) 0.0374(18) Uani 1 1 d . . .
H5 H 0.5145 -0.1057 0.5633 0.045 Uiso 1 1 calc R . .
C6 C 0.5009(9) -0.0913(3) 0.4583(4) 0.041(2) Uani 1 1 d . . .
H6 H 0.5705 -0.1158 0.4475 0.050 Uiso 1 1 calc R . .
C7 C 0.4314(9) -0.0611(3) 0.4030(4) 0.0386(18) Uani 1 1 d . . .
C8 C 0.4576(9) -0.0661(3) 0.3294(5) 0.042(2) Uani 1 1 d . . .
C9 C 0.3849(9) -0.0342(3) 0.2810(4) 0.0353(18) Uani 1 1 d . . .
C10 C 0.2908(9) 0.0019(3) 0.3041(4) 0.0378(18) Uani 1 1 d . . .
H10 H 0.2439 0.0241 0.2699 0.045 Uiso 1 1 calc R . .
C11 C 0.3332(9) -0.0244(3) 0.4204(4) 0.041(2) Uani 1 1 d . . .
C12 C 0.2966(9) -0.0181(3) 0.4923(4) 0.0379(18) Uani 1 1 d . . .
C13 C 0.1845(9) 0.0089(3) 0.7029(4) 0.0388(18) Uani 1 1 d . . .
H13A H 0.2691 0.0186 0.7325 0.047 Uiso 1 1 calc R . .
H13B H 0.1477 -0.0239 0.7227 0.047 Uiso 1 1 calc R . .
C14 C 0.0775(9) 0.0523(3) 0.7095(4) 0.0377(18) Uani 1 1 d . . .
H14A H -0.0118 0.0409 0.6856 0.045 Uiso 1 1 calc R . .
H14B H 0.1082 0.0843 0.6850 0.045 Uiso 1 1 calc R . .
C15 C 0.0551(9) 0.0662(3) 0.7864(4) 0.0392(18) Uani 1 1 d . . .
H15A H 0.1444 0.0777 0.8102 0.047 Uiso 1 1 calc R . .
H15B H 0.0253 0.0341 0.8110 0.047 Uiso 1 1 calc R . .
C16 C -0.0543(10) 0.1100(3) 0.7942(4) 0.044(2) Uani 1 1 d . . .
H16A H -0.0266 0.1417 0.7682 0.053 Uiso 1 1 calc R . .
H16B H -0.1447 0.0979 0.7723 0.053 Uiso 1 1 calc R . .
C17 C -0.0706(12) 0.1245(4) 0.8705(5) 0.055(3) Uani 1 1 d . . .
H17A H -0.0995 0.0935 0.8963 0.083 Uiso 1 1 calc R . .
H17B H -0.1408 0.1522 0.8725 0.083 Uiso 1 1 calc R . .
H17C H 0.0181 0.1374 0.8921 0.083 Uiso 1 1 calc R . .
C18 C 0.3894(9) -0.0692(3) 0.6749(4) 0.0381(18) Uani 1 1 d . . .
C19 C 0.4407(9) -0.0914(3) 0.7255(4) 0.0385(19) Uani 1 1 d . . .
C20 C 0.5049(9) -0.1150(3) 0.7901(5) 0.0407(19) Uani 1 1 d . . .
C21 C 0.4372(10) -0.1129(3) 0.8518(5) 0.044(2) Uani 1 1 d . . .
H21 H 0.3484 -0.0970 0.8523 0.053 Uiso 1 1 calc R . .
C22 C 0.5006(11) -0.1344(3) 0.9131(5) 0.051(2) Uani 1 1 d . . .
H22 H 0.4557 -0.1323 0.9561 0.062 Uiso 1 1 calc R . .
C23 C 0.6268(11) -0.1586(3) 0.9127(5) 0.054(2) Uani 1 1 d . . .
H23 H 0.6677 -0.1741 0.9548 0.064 Uiso 1 1 calc R . .
C24 C 0.6940(10) -0.1604(3) 0.8519(6) 0.055(3) Uani 1 1 d . . .
H24 H 0.7824 -0.1768 0.8526 0.066 Uiso 1 1 calc R . .
C25 C 0.6361(9) -0.1387(3) 0.7879(5) 0.043(2) Uani 1 1 d . . .
H25 H 0.6831 -0.1400 0.7455 0.052 Uiso 1 1 calc R . .
C26 C 0.5547(10) -0.1048(3) 0.3085(5) 0.044(2) Uani 1 1 d . . .
C27 C 0.6325(9) -0.1379(3) 0.2910(5) 0.0402(19) Uani 1 1 d . . .
C28 C 0.7287(9) -0.1770(3) 0.2684(5) 0.043(2) Uani 1 1 d . . .
C29 C 0.8261(10) -0.2003(3) 0.3172(5) 0.051(2) Uani 1 1 d . . .
H29 H 0.8292 -0.1906 0.3658 0.061 Uiso 1 1 calc R . .
C30 C 0.9171(12) -0.2373(3) 0.2945(7) 0.065(3) Uani 1 1 d . . .
H30 H 0.9815 -0.2537 0.3278 0.078 Uiso 1 1 calc R . .
C31 C 0.9157(13) -0.2507(4) 0.2241(7) 0.070(3) Uani 1 1 d . . .
H31 H 0.9795 -0.2760 0.2089 0.084 Uiso 1 1 calc R . .
C32 C 0.8217(13) -0.2273(4) 0.1754(6) 0.066(3) Uani 1 1 d . . .
H32 H 0.8213 -0.2360 0.1265 0.080 Uiso 1 1 calc R . .
C33 C 0.7286(11) -0.1912(3) 0.1983(5) 0.054(2) Uani 1 1 d . . .
H33 H 0.6627 -0.1757 0.1649 0.065 Uiso 1 1 calc R . .
C34 C 0.4055(10) -0.0372(3) 0.2017(5) 0.048(2) Uani 1 1 d . . .
H34A H 0.5016 -0.0260 0.1946 0.057 Uiso 1 1 calc R . .
H34B H 0.3973 -0.0746 0.1872 0.057 Uiso 1 1 calc R . .
C35 C 0.3115(10) -0.0062(3) 0.1536(4) 0.042(2) Uani 1 1 d . . .
H35A H 0.3200 0.0313 0.1674 0.050 Uiso 1 1 calc R . .
H35B H 0.2151 -0.0172 0.1603 0.050 Uiso 1 1 calc R . .
C36 C 0.3366(10) -0.0110(3) 0.0751(4) 0.045(2) Uani 1 1 d . . .
H36A H 0.4290 0.0036 0.0669 0.054 Uiso 1 1 calc R . .
H36B H 0.3363 -0.0487 0.0616 0.054 Uiso 1 1 calc R . .
C37 C 0.2269(11) 0.0180(4) 0.0288(5) 0.052(2) Uani 1 1 d . . .
H37A H 0.2181 0.0543 0.0470 0.062 Uiso 1 1 calc R . .
H37B H 0.1366 0.0001 0.0323 0.062 Uiso 1 1 calc R . .
C38 C 0.2594(13) 0.0205(5) -0.0488(5) 0.072(3) Uani 1 1 d . . .
H38A H 0.3466 0.0395 -0.0529 0.107 Uiso 1 1 calc R . .
H38B H 0.1843 0.0389 -0.0762 0.107 Uiso 1 1 calc R . .
H38C H 0.2680 -0.0153 -0.0673 0.107 Uiso 1 1 calc R . .
C39 C 0.0606(10) 0.0916(3) 0.3248(5) 0.044(2) Uani 1 1 d . . .
C40 C 0.0177(9) 0.1092(3) 0.2679(4) 0.0362(18) Uani 1 1 d . . .
C41 C -0.0337(9) 0.1255(3) 0.1993(4) 0.0367(18) Uani 1 1 d . . .
C42 C -0.0139(10) 0.0938(3) 0.1406(5) 0.045(2) Uani 1 1 d . . .
H42 H 0.0306 0.0606 0.1477 0.054 Uiso 1 1 calc R . .
C43 C -0.0574(10) 0.1091(3) 0.0723(4) 0.047(2) Uani 1 1 d . . .
H43 H -0.0431 0.0865 0.0335 0.056 Uiso 1 1 calc R . .
C44 C -0.1220(9) 0.1578(3) 0.0606(5) 0.043(2) Uani 1 1 d . . .
H44 H -0.1494 0.1692 0.0139 0.051 Uiso 1 1 calc R . .
C45 C -0.1456(10) 0.1893(3) 0.1188(5) 0.045(2) Uani 1 1 d . . .
H45 H -0.1927 0.2219 0.1117 0.053 Uiso 1 1 calc R . .
C46 C -0.1014(9) 0.1737(3) 0.1868(4) 0.0419(19) Uani 1 1 d . . .
H46 H -0.1174 0.1961 0.2256 0.050 Uiso 1 1 calc R . .
C47 C -0.0029(8) 0.1036(3) 0.4650(4) 0.0342(17) Uani 1 1 d . . .
C48 C -0.0774(9) 0.1294(3) 0.4984(4) 0.0353(18) Uani 1 1 d . . .
C49 C -0.1709(9) 0.1596(3) 0.5371(4) 0.0352(18) Uani 1 1 d . . .
C50 C -0.2648(10) 0.1950(3) 0.5028(4) 0.043(2) Uani 1 1 d . . .
H50 H -0.2634 0.2000 0.4531 0.051 Uiso 1 1 calc R . .
C51 C -0.3594(10) 0.2230(3) 0.5399(5) 0.050(2) Uani 1 1 d . . .
H51 H -0.4220 0.2468 0.5157 0.060 Uiso 1 1 calc R . .
C52 C -0.3622(10) 0.2160(3) 0.6131(5) 0.048(2) Uani 1 1 d . . .
H52 H -0.4271 0.2348 0.6389 0.058 Uiso 1 1 calc R . .
C53 C -0.2694(10) 0.1814(3) 0.6478(4) 0.044(2) Uani 1 1 d . . .
H53 H -0.2708 0.1772 0.6976 0.053 Uiso 1 1 calc R . .
C54 C -0.1740(10) 0.1527(3) 0.6114(5) 0.044(2) Uani 1 1 d . . .
H54 H -0.1121 0.1288 0.6360 0.053 Uiso 1 1 calc R . .

loop_
_atom_site_aniso_label
_atom_site_aniso_U_11
_atom_site_aniso_U_22
_atom_site_aniso_U_33
_atom_site_aniso_U_23
_atom_site_aniso_U_13
_atom_site_aniso_U_12
C55 0.051(6) 0.048(5) 0.050(5) 0.007(4) 0.005(4) -0.005(4)
Cl1 0.081(2) 0.0514(14) 0.0814(18) -0.0113(12) 0.0192(15) -0.0002(13)
Cl2 0.091(2) 0.0565(14) 0.0612(15) 0.0069(12) -0.0002(14) -0.0127(14)
Cl3 0.0644(19) 0.0532(14) 0.113(2) 0.0068(15) -0.0170(16) 0.0072(13)
Pt1 0.0382(2) 0.02444(17) 0.04085(19) -0.00082(13) 0.00185(12) 0.00169(13)
N1 0.045(5) 0.025(3) 0.045(4) -0.001(3) -0.001(3) -0.002(3)
N2 0.028(4) 0.027(3) 0.044(4) -0.004(3) 0.006(3) 0.002(3)
C1 0.041(5) 0.026(4) 0.052(5) 0.001(3) -0.003(4) 0.001(3)
C2 0.041(5) 0.025(4) 0.044(4) -0.002(3) 0.000(4) -0.005(3)
C3 0.041(5) 0.023(3) 0.051(5) 0.004(3) -0.002(4) -0.003(3)
C4 0.037(5) 0.024(4) 0.044(4) -0.002(3) -0.003(3) -0.002(3)
C5 0.032(5) 0.025(4) 0.055(5) 0.001(3) -0.003(4) 0.000(3)
C6 0.043(5) 0.024(4) 0.056(5) -0.004(3) 0.003(4) -0.003(3)
C7 0.036(5) 0.023(4) 0.056(5) -0.001(3) -0.001(4) -0.002(3)
C8 0.045(5) 0.021(4) 0.060(5) -0.008(3) 0.009(4) -0.004(3)
C9 0.034(5) 0.037(4) 0.035(4) -0.006(3) 0.007(3) -0.008(3)
C10 0.036(5) 0.037(4) 0.041(4) -0.005(3) 0.005(4) -0.001(3)
C11 0.046(5) 0.021(4) 0.054(5) -0.003(3) 0.001(4) -0.004(3)
C12 0.037(5) 0.023(3) 0.053(5) 0.001(3) 0.000(4) -0.005(3)
C13 0.044(5) 0.028(4) 0.044(4) 0.004(3) -0.002(4) -0.002(3)
C14 0.042(5) 0.027(4) 0.044(4) -0.001(3) 0.001(4) -0.002(3)
C15 0.046(5) 0.034(4) 0.038(4) -0.001(3) 0.004(4) 0.000(4)
C16 0.059(6) 0.030(4) 0.044(4) 0.002(3) 0.000(4) -0.004(4)
C17 0.081(8) 0.042(5) 0.044(5) -0.001(4) 0.012(5) -0.003(5)
C18 0.037(5) 0.028(4) 0.050(5) -0.005(3) 0.003(4) 0.000(3)
C19 0.040(5) 0.028(4) 0.049(5) 0.001(3) 0.007(4) 0.002(3)
C20 0.041(5) 0.027(4) 0.053(5) 0.003(3) -0.001(4) -0.003(3)
C21 0.043(6) 0.031(4) 0.058(5) 0.002(4) 0.003(4) 0.000(4)
C22 0.054(6) 0.047(5) 0.053(5) 0.005(4) 0.000(4) -0.001(4)
C23 0.053(6) 0.042(5) 0.065(6) 0.018(4) -0.008(5) -0.010(4)
C24 0.045(6) 0.031(4) 0.087(7) 0.016(4) -0.010(5) -0.001(4)
C25 0.032(5) 0.024(4) 0.073(6) 0.004(4) 0.008(4) -0.004(3)
C26 0.047(6) 0.030(4) 0.053(5) -0.006(4) -0.002(4) -0.008(4)
C27 0.040(5) 0.029(4) 0.052(5) -0.002(3) 0.007(4) -0.004(4)
C28 0.046(5) 0.026(4) 0.058(5) -0.004(4) 0.009(4) -0.006(4)
C29 0.057(6) 0.026(4) 0.071(6) 0.007(4) 0.014(5) -0.002(4)
C30 0.062(7) 0.028(4) 0.107(9) 0.015(5) 0.017(6) 0.003(4)
C31 0.073(8) 0.032(5) 0.109(9) -0.006(5) 0.031(7) 0.006(5)
C32 0.076(8) 0.043(5) 0.083(7) -0.024(5) 0.025(6) -0.008(5)
C33 0.061(7) 0.038(5) 0.063(6) -0.015(4) 0.007(5) 0.000(4)
C34 0.042(6) 0.043(5) 0.058(5) -0.006(4) -0.001(4) 0.019(4)
C35 0.047(6) 0.037(4) 0.042(4) -0.002(3) 0.006(4) 0.001(4)
C36 0.046(6) 0.043(5) 0.047(5) -0.008(4) 0.005(4) 0.002(4)
C37 0.052(6) 0.050(5) 0.053(5) -0.009(4) 0.002(4) 0.010(4)
C38 0.068(8) 0.094(8) 0.053(6) 0.001(5) 0.004(5) 0.027(6)
C39 0.046(6) 0.031(4) 0.055(5) -0.012(4) 0.006(4) -0.001(4)
C40 0.037(5) 0.027(4) 0.045(5) 0.003(3) 0.005(4) 0.003(3)
C41 0.034(5) 0.030(4) 0.047(4) 0.001(3) 0.006(4) -0.001(3)
C42 0.050(6) 0.032(4) 0.052(5) -0.002(3) 0.002(4) 0.006(4)
C43 0.058(6) 0.039(4) 0.043(5) -0.004(4) 0.001(4) 0.004(4)
C44 0.047(6) 0.038(4) 0.043(4) 0.002(3) -0.001(4) 0.000(4)
C45 0.048(6) 0.033(4) 0.052(5) 0.006(4) 0.000(4) 0.007(4)
C46 0.046(5) 0.029(4) 0.051(5) 0.002(4) 0.005(4) -0.002(4)
C47 0.032(5) 0.031(4) 0.040(4) 0.003(3) 0.000(4) 0.004(3)
C48 0.032(5) 0.032(4) 0.042(4) 0.007(3) 0.003(4) -0.001(3)
C49 0.042(5) 0.027(4) 0.037(4) -0.002(3) 0.004(4) 0.000(3)
C50 0.049(6) 0.035(4) 0.044(4) 0.001(3) 0.005(4) 0.000(4)
C51 0.045(6) 0.034(4) 0.072(6) -0.002(4) 0.002(5) 0.007(4)
C52 0.043(6) 0.033(4) 0.070(6) -0.011(4) 0.008(4) -0.001(4)
C53 0.054(6) 0.036(4) 0.044(4) -0.008(3) 0.016(4) -0.005(4)
C54 0.052(6) 0.032(4) 0.049(5) -0.009(4) 0.015(4) 0.009(4)

loop_
_atom_type_symbol
_atom_type_description
_atom_type_scat_dispersion_real
_atom_type_scat_dispersion_imag
_atom_type_scat_source
C C 0.0033 0.0016 'International Tables Vol C Tables 4.2.6.8 and 6.1.1.4'
H H 0.0000 0.0000 'International Tables Vol C Tables 4.2.6.8 and 6.1.1.4'
N N 0.0061 0.0033 'International Tables Vol C Tables 4.2.6.8 and 6.1.1.4'
Pt Pt -1.7033 8.3905 'International Tables Vol C Tables 4.2.6.8 and 6.1.1.4'
Cl Cl 0.1484 0.1585 'International Tables Vol C Tables 4.2.6.8 and 6.1.1.4'

loop_
_exptl_crystal_face_index_h
_exptl_crystal_face_index_k
_exptl_crystal_face_index_l
_exptl_crystal_face_perp_dist
-1 1 1 0.2100
2 -1 -2 0.2180
0 1 0 0.0670
0 -1 0 0.0870
0 -1 1 0.0580
0 1 -1 0.0490
0 -1 -1 0.0560
0 1 1 0.0730
-1 -1 0 0.2130
1 1 0 0.2350

loop_
_geom_angle_atom_site_label_1
_geom_angle_atom_site_label_2
_geom_angle_atom_site_label_3
_geom_angle
_geom_angle_site_symmetry_1
_geom_angle_site_symmetry_3
_geom_angle_publ_flag
Cl3 C55 Cl1 109.8(5) . . ?
Cl3 C55 Cl2 110.1(5) . . ?
Cl1 C55 Cl2 110.0(5) . . ?
Cl3 C55 H55 109.0 . . ?
Cl1 C55 H55 109.0 . . ?
Cl2 C55 H55 109.0 . . ?
C39 Pt1 C47 89.6(3) . . ?
C39 Pt1 N2 95.7(3) . . ?
C47 Pt1 N2 174.7(3) . . ?
C39 Pt1 N1 175.4(3) . . ?
C47 Pt1 N1 94.8(3) . . ?
N2 Pt1 N1 79.8(3) . . ?
C1 N1 C12 118.9(7) . . ?
C1 N1 Pt1 127.7(6) . . ?
C12 N1 Pt1 113.4(5) . . ?
C10 N2 C11 117.2(7) . . ?
C10 N2 Pt1 128.9(5) . . ?
C11 N2 Pt1 113.9(5) . . ?
N1 C1 C2 123.2(8) . . ?
N1 C1 H1 118.4 . . ?
C2 C1 H1 118.4 . . ?
C3 C2 C1 118.2(7) . . ?
C3 C2 C13 121.3(7) . . ?
C1 C2 C13 120.5(7) . . ?
C2 C3 C4 120.0(7) . . ?
C2 C3 C18 119.1(8) . . ?
C4 C3 C18 120.9(7) . . ?
C12 C4 C5 118.6(7) . . ?
C12 C4 C3 116.5(7) . . ?
C5 C4 C3 124.9(7) . . ?
C6 C5 C4 121.8(8) . . ?
C6 C5 H5 119.1 . . ?
C4 C5 H5 119.1 . . ?
C5 C6 C7 120.3(8) . . ?
C5 C6 H6 119.8 . . ?
C7 C6 H6 119.8 . . ?
C11 C7 C6 118.7(8) . . ?
C11 C7 C8 117.4(7) . . ?
C6 C7 C8 123.9(7) . . ?
C9 C8 C26 122.2(8) . . ?
C9 C8 C7 118.4(7) . . ?
C26 C8 C7 119.4(8) . . ?
C8 C9 C10 119.7(7) . . ?
C8 C9 C34 121.9(7) . . ?
C10 C9 C34 118.5(7) . . ?
N2 C10 C9 123.8(8) . . ?
N2 C10 H10 118.1 . . ?
C9 C10 H10 118.1 . . ?
N2 C11 C7 123.5(8) . . ?
N2 C11 C12 115.3(7) . . ?
C7 C11 C12 121.2(8) . . ?
N1 C12 C4 123.2(7) . . ?
N1 C12 C11 117.6(7) . . ?
C4 C12 C11 119.3(7) . . ?
C2 C13 C14 116.0(7) . . ?
C2 C13 H13A 108.3 . . ?
C14 C13 H13A 108.3 . . ?
C2 C13 H13B 108.3 . . ?
C14 C13 H13B 108.3 . . ?
H13A C13 H13B 107.4 . . ?
C13 C14 C15 112.8(7) . . ?
C13 C14 H14A 109.0 . . ?
C15 C14 H14A 109.0 . . ?
C13 C14 H14B 109.0 . . ?
C15 C14 H14B 109.0 . . ?
H14A C14 H14B 107.8 . . ?
C14 C15 C16 113.5(7) . . ?
C14 C15 H15A 108.9 . . ?
C16 C15 H15A 108.9 . . ?
C14 C15 H15B 108.9 . . ?
C16 C15 H15B 108.9 . . ?
H15A C15 H15B 107.7 . . ?
C17 C16 C15 112.6(7) . . ?
C17 C16 H16A 109.1 . . ?
C15 C16 H16A 109.1 . . ?
C17 C16 H16B 109.1 . . ?
C15 C16 H16B 109.1 . . ?
H16A C16 H16B 107.8 . . ?
C16 C17 H17A 109.5 . . ?
C16 C17 H17B 109.5 . . ?
H17A C17 H17B 109.5 . . ?
C16 C17 H17C 109.5 . . ?
H17A C17 H17C 109.5 . . ?
H17B C17 H17C 109.5 . . ?
C19 C18 C3 177.1(9) . . ?
C18 C19 C20 175.9(8) . . ?
C21 C20 C25 121.6(8) . . ?
C21 C20 C19 119.6(8) . . ?
C25 C20 C19 118.8(8) . . ?
C20 C21 C22 119.0(9) . . ?
C20 C21 H21 120.5 . . ?
C22 C21 H21 120.5 . . ?
C23 C22 C21 121.0(9) . . ?
C23 C22 H22 119.5 . . ?
C21 C22 H22 119.5 . . ?
C24 C23 C22 120.0(9) . . ?
C24 C23 H23 120.0 . . ?
C22 C23 H23 120.0 . . ?
C23 C24 C25 121.8(9) . . ?
C23 C24 H24 119.1 . . ?
C25 C24 H24 119.1 . . ?
C20 C25 C24 116.5(9) . . ?
C20 C25 H25 121.7 . . ?
C24 C25 H25 121.7 . . ?
C27 C26 C8 178.2(9) . . ?
C26 C27 C28 178.2(9) . . ?
C33 C28 C29 118.6(8) . . ?
C33 C28 C27 120.6(8) . . ?
C29 C28 C27 120.7(8) . . ?
C30 C29 C28 119.8(10) . . ?
C30 C29 H29 120.1 . . ?
C28 C29 H29 120.1 . . ?
C31 C30 C29 120.5(11) . . ?
C31 C30 H30 119.7 . . ?
C29 C30 H30 119.7 . . ?
C30 C31 C32 120.1(10) . . ?
C30 C31 H31 119.9 . . ?
C32 C31 H31 119.9 . . ?
C33 C32 C31 119.3(10) . . ?
C33 C32 H32 120.3 . . ?
C31 C32 H32 120.3 . . ?
C28 C33 C32 121.5(10) . . ?
C28 C33 H33 119.2 . . ?
C32 C33 H33 119.2 . . ?
C35 C34 C9 117.6(7) . . ?
C35 C34 H34A 107.9 . . ?
C9 C34 H34A 107.9 . . ?
C35 C34 H34B 107.9 . . ?
C9 C34 H34B 107.9 . . ?
H34A C34 H34B 107.2 . . ?
C34 C35 C36 115.2(7) . . ?
C34 C35 H35A 108.5 . . ?
C36 C35 H35A 108.5 . . ?
C34 C35 H35B 108.5 . . ?
C36 C35 H35B 108.5 . . ?
H35A C35 H35B 107.5 . . ?
C37 C36 C35 111.7(7) . . ?
C37 C36 H36A 109.3 . . ?
C35 C36 H36A 109.3 . . ?
C37 C36 H36B 109.3 . . ?
C35 C36 H36B 109.3 . . ?
H36A C36 H36B 107.9 . . ?
C36 C37 C38 113.1(8) . . ?
C36 C37 H37A 109.0 . . ?
C38 C37 H37A 109.0 . . ?
C36 C37 H37B 109.0 . . ?
C38 C37 H37B 109.0 . . ?
H37A C37 H37B 107.8 . . ?
C37 C38 H38A 109.5 . . ?
C37 C38 H38B 109.5 . . ?
H38A C38 H38B 109.5 . . ?
C37 C38 H38C 109.5 . . ?
H38A C38 H38C 109.5 . . ?
H38B C38 H38C 109.5 . . ?
C40 C39 Pt1 175.8(7) . . ?
C39 C40 C41 175.4(8) . . ?
C42 C41 C46 117.3(7) . . ?
C42 C41 C40 120.0(7) . . ?
C46 C41 C40 122.6(7) . . ?
C43 C42 C41 122.0(8) . . ?
C43 C42 H42 119.0 . . ?
C41 C42 H42 119.0 . . ?
C42 C43 C44 120.0(8) . . ?
C42 C43 H43 120.0 . . ?
C44 C43 H43 120.0 . . ?
C45 C44 C43 118.7(8) . . ?
C45 C44 H44 120.7 . . ?
C43 C44 H44 120.7 . . ?
C46 C45 C44 121.0(8) . . ?
C46 C45 H45 119.5 . . ?
C44 C45 H45 119.5 . . ?
C45 C46 C41 121.1(8) . . ?
C45 C46 H46 119.5 . . ?
C41 C46 H46 119.5 . . ?
C48 C47 Pt1 176.3(7) . . ?
C47 C48 C49 178.0(9) . . ?
C50 C49 C54 118.5(7) . . ?
C50 C49 C48 121.4(7) . . ?
C54 C49 C48 120.0(7) . . ?
C51 C50 C49 121.5(8) . . ?
C51 C50 H50 119.3 . . ?
C49 C50 H50 119.3 . . ?
C50 C51 C52 119.8(8) . . ?
C50 C51 H51 120.1 . . ?
C52 C51 H51 120.1 . . ?
C53 C52 C51 119.4(8) . . ?
C53 C52 H52 120.3 . . ?
C51 C52 H52 120.3 . . ?
C52 C53 C54 121.7(8) . . ?
C52 C53 H53 119.1 . . ?
C54 C53 H53 119.1 . . ?
C53 C54 C49 119.0(8) . . ?
C53 C54 H54 120.5 . . ?
C49 C54 H54 120.5 . . ?

loop_
_geom_bond_atom_site_label_1
_geom_bond_atom_site_label_2
_geom_bond_distance
_geom_bond_site_symmetry_2
_geom_bond_publ_flag
C55 Cl3 1.760(10) . ?
C55 Cl1 1.762(9) . ?
C55 Cl2 1.763(9) . ?
C55 H55 1.0000 . ?
Pt1 C39 1.965(9) . ?
Pt1 C47 1.980(8) . ?
Pt1 N2 2.064(6) . ?
Pt1 N1 2.067(7) . ?
N1 C1 1.328(10) . ?
N1 C12 1.351(10) . ?
N2 C10 1.332(10) . ?
N2 C11 1.372(10) . ?
C1 C2 1.395(11) . ?
C1 H1 0.9500 . ?
C2 C3 1.393(11) . ?
C2 C13 1.514(11) . ?
C3 C4 1.421(12) . ?
C3 C18 1.438(12) . ?
C4 C12 1.406(11) . ?
C4 C5 1.420(11) . ?
C5 C6 1.375(12) . ?
C5 H5 0.9500 . ?
C6 C7 1.428(12) . ?
C6 H6 0.9500 . ?
C7 C11 1.386(11) . ?
C7 C8 1.437(12) . ?
C8 C9 1.378(12) . ?
C8 C26 1.435(12) . ?
C9 C10 1.384(11) . ?
C9 C34 1.529(11) . ?
C10 H10 0.9500 . ?
C11 C12 1.440(12) . ?
C13 C14 1.523(11) . ?
C13 H13A 0.9900 . ?
C13 H13B 0.9900 . ?
C14 C15 1.527(11) . ?
C14 H14A 0.9900 . ?
C14 H14B 0.9900 . ?
C15 C16 1.550(12) . ?
C15 H15A 0.9900 . ?
C15 H15B 0.9900 . ?
C16 C17 1.509(12) . ?
C16 H16A 0.9900 . ?
C16 H16B 0.9900 . ?
C17 H17A 0.9800 . ?
C17 H17B 0.9800 . ?
C17 H17C 0.9800 . ?
C18 C19 1.189(11) . ?
C19 C20 1.461(12) . ?
C20 C21 1.379(12) . ?
C20 C25 1.407(12) . ?
C21 C22 1.385(13) . ?
C21 H21 0.9500 . ?
C22 C23 1.367(14) . ?
C22 H22 0.9500 . ?
C23 C24 1.361(14) . ?
C23 H23 0.9500 . ?
C24 C25 1.411(13) . ?
C24 H24 0.9500 . ?
C25 H25 0.9500 . ?
C26 C27 1.191(12) . ?
C27 C28 1.445(12) . ?
C28 C33 1.374(12) . ?
C28 C29 1.403(13) . ?
C29 C30 1.377(13) . ?
C29 H29 0.9500 . ?
C30 C31 1.373(17) . ?
C30 H30 0.9500 . ?
C31 C32 1.383(17) . ?
C31 H31 0.9500 . ?
C32 C33 1.376(14) . ?
C32 H32 0.9500 . ?
C33 H33 0.9500 . ?
C34 C35 1.468(12) . ?
C34 H34A 0.9900 . ?
C34 H34B 0.9900 . ?
C35 C36 1.528(11) . ?
C35 H35A 0.9900 . ?
C35 H35B 0.9900 . ?
C36 C37 1.518(13) . ?
C36 H36A 0.9900 . ?
C36 H36B 0.9900 . ?
C37 C38 1.526(13) . ?
C37 H37A 0.9900 . ?
C37 H37B 0.9900 . ?
C38 H38A 0.9800 . ?
C38 H38B 0.9800 . ?
C38 H38C 0.9800 . ?
C39 C40 1.212(12) . ?
C40 C41 1.419(11) . ?
C41 C42 1.397(11) . ?
C41 C46 1.400(11) . ?
C42 C43 1.386(12) . ?
C42 H42 0.9500 . ?
C43 C44 1.396(12) . ?
C43 H43 0.9500 . ?
C44 C45 1.392(12) . ?
C44 H44 0.9500 . ?
C45 C46 1.385(12) . ?
C45 H45 0.9500 . ?
C46 H46 0.9500 . ?
C47 C48 1.188(11) . ?
C48 C49 1.426(11) . ?
C49 C50 1.405(11) . ?
C49 C54 1.420(12) . ?
C50 C51 1.387(12) . ?
C50 H50 0.9500 . ?
C51 C52 1.398(13) . ?
C51 H51 0.9500 . ?
C52 C53 1.388(13) . ?
C52 H52 0.9500 . ?
C53 C54 1.395(11) . ?
C53 H53 0.9500 . ?
C54 H54 0.9500 . ?
